data_7053885
loop_
_publ_author_name
'Wang, Xiaoqing'
'Liu, Hou-ting'
'Cui, Jichun'
'Wu, Yanping'
'Lu, Hua'
'Lu, Jing'
'Liu, Zhipeng'
'He, Weijiang'

_publ_section_title
;
 Synthesis and fluorescence properties of isoindoline--benzazole-based
 boron difluoride complexes
;
_journal_issue 3
_journal_name_full 'New Journal of Chemistry'
_journal_page_first 1277
_journal_paper_doi 10.1039/c3nj01361h
_journal_volume 38
_journal_year 2014
_chemical_formula_sum 'C17 H8 B F2 N3 O S'
_chemical_formula_weight 351.13
_chemical_name_systematic
;
?
;
_space_group_IT_number 61
_symmetry_cell_setting orthorhombic
_symmetry_space_group_name_Hall '-P 2ac 2ab'
_symmetry_space_group_name_H-M 'P b c a'
_atom_sites_solution_hydrogens geom
_atom_sites_solution_primary direct
_atom_sites_solution_secondary difmap
_audit_creation_method SHELXL-97
_cell_angle_alpha 90.00
_cell_angle_beta 90.00
_cell_angle_gamma 90.00
_cell_formula_units_Z 8
_cell_length_a 13.6330(14)
_cell_length_b 9.7606(11)
_cell_length_c 21.294(3)
_cell_measurement_temperature 293(2)
_cell_volume 2833.5(6)
_computing_structure_refinement 'SHELXL-97 (Sheldrick, 1997)'
_computing_structure_solution 'SHELXS-97 (Sheldrick, 1990)'
_diffrn_ambient_temperature 293(2)
_diffrn_measured_fraction_theta_full 0.999
_diffrn_measured_fraction_theta_max 0.999
_diffrn_radiation_monochromator graphite
_diffrn_radiation_source 'fine-focus sealed tube'
_diffrn_radiation_type MoK\a
_diffrn_radiation_wavelength 0.71073
_diffrn_reflns_av_R_equivalents 0.1290
_diffrn_reflns_av_sigmaI/netI 0.0828
_diffrn_reflns_limit_h_max 16
_diffrn_reflns_limit_h_min -16
_diffrn_reflns_limit_k_max 11
_diffrn_reflns_limit_k_min -11
_diffrn_reflns_limit_l_max 25
_diffrn_reflns_limit_l_min -25
_diffrn_reflns_number 15867
_diffrn_reflns_theta_full 25.02
_diffrn_reflns_theta_max 25.02
_diffrn_reflns_theta_min 2.74
_exptl_absorpt_coefficient_mu 0.264
_exptl_absorpt_correction_T_max 0.9947
_exptl_absorpt_correction_T_min 0.9921
_exptl_absorpt_correction_type multi-scan
_exptl_crystal_density_diffrn 1.646
_exptl_crystal_density_method 'not measured'
_exptl_crystal_F_000 1424
_exptl_crystal_size_max 0.03
_exptl_crystal_size_mid 0.02
_exptl_crystal_size_min 0.02
_refine_diff_density_max 0.642
_refine_diff_density_min -0.455
_refine_diff_density_rms 0.094
_refine_ls_extinction_method none
_refine_ls_goodness_of_fit_ref 1.044
_refine_ls_hydrogen_treatment mixed
_refine_ls_matrix_type full
_refine_ls_number_parameters 226
_refine_ls_number_reflns 2495
_refine_ls_number_restraints 0
_refine_ls_restrained_S_all 1.044
_refine_ls_R_factor_all 0.1004
_refine_ls_R_factor_gt 0.0625
_refine_ls_shift/su_max 0.000
_refine_ls_shift/su_mean 0.000
_refine_ls_structure_factor_coef Fsqd
_refine_ls_weighting_details 'calc w=1/[\s^2^(Fo^2^)+(0.0927P)^2^+0.6489P] where P=(Fo^2^+2Fc^2^)/3'
_refine_ls_weighting_scheme calc
_refine_ls_wR_factor_gt 0.1515
_refine_ls_wR_factor_ref 0.1821
_reflns_number_gt 1657
_reflns_number_total 2495
_reflns_threshold_expression >2sigma(I)
_cod_data_source_file c3nj01361h.txt
_cod_data_source_block exp_974
_cod_original_sg_symbol_H-M Pbca
_cod_database_code 7053885

loop_
_symmetry_equiv_pos_as_xyz
'x, y, z'
'-x+1/2, -y, z+1/2'
'x+1/2, -y+1/2, -z'
'-x, y+1/2, -z+1/2'
'-x, -y, -z'
'x-1/2, y, -z-1/2'
'-x-1/2, y-1/2, z'
'x, -y-1/2, z-1/2'

loop_
_atom_site_label
_atom_site_type_symbol
_atom_site_fract_x
_atom_site_fract_y
_atom_site_fract_z
_atom_site_U_iso_or_equiv
_atom_site_adp_type
_atom_site_occupancy
_atom_site_symmetry_multiplicity
_atom_site_calc_flag
_atom_site_refinement_flags
S1 S 0.10931(7) 0.28708(10) 0.45407(5) 0.0249(3) Uani 1 1 d .
B1 B 0.3901(3) 0.1809(5) 0.4043(2) 0.0233(10) Uani 1 1 d .
F1 F 0.44579(15) 0.1211(2) 0.45189(11) 0.0284(6) Uani 1 1 d .
F2 F 0.44225(17) 0.2864(2) 0.37765(11) 0.0292(6) Uani 1 1 d .
N1 N 0.2924(2) 0.2400(3) 0.43310(16) 0.0225(8) Uani 1 1 d .
N2 N 0.3578(2) 0.0731(3) 0.35543(16) 0.0227(8) Uani 1 1 d .
N3 N 0.0051(3) 0.0818(4) 0.33051(18) 0.0295(9) Uani 1 1 d .
O1 O 0.5130(2) -0.0034(3) 0.32623(14) 0.0285(7) Uani 1 1 d .
C1 C 0.2906(3) 0.3383(4) 0.48190(19) 0.0232(9) Uani 1 1 d .
C2 C 0.3711(3) 0.3995(4) 0.5101(2) 0.0278(10) Uani 1 1 d .
H2 H 0.4347 0.3770 0.4981 0.033 Uiso 1 1 calc R
C3 C 0.3534(3) 0.4948(4) 0.5564(2) 0.0302(10) Uani 1 1 d .
H3 H 0.4061 0.5376 0.5760 0.036 Uiso 1 1 calc R
C4 C 0.2576(3) 0.5287(4) 0.5748(2) 0.0301(10) Uani 1 1 d .
H4 H 0.2479 0.5928 0.6065 0.036 Uiso 1 1 calc R
C5 C 0.1782(3) 0.4689(4) 0.5467(2) 0.0286(10) Uani 1 1 d .
H5 H 0.1147 0.4909 0.5591 0.034 Uiso 1 1 calc R
C6 C 0.1953(3) 0.3741(4) 0.49913(19) 0.0244(9) Uani 1 1 d .
C7 C 0.2027(3) 0.2068(4) 0.4148(2) 0.0247(10) Uani 1 1 d .
C8 C 0.1854(3) 0.1081(4) 0.36524(19) 0.0222(9) Uani 1 1 d .
C9 C 0.2640(3) 0.0438(4) 0.33830(19) 0.0218(9) Uani 1 1 d .
C10 C 0.2656(3) -0.0640(4) 0.28910(18) 0.0218(9) Uani 1 1 d .
C11 C 0.3635(3) -0.0950(4) 0.2784(2) 0.0263(10) Uani 1 1 d .
C12 C 0.4257(3) -0.0081(4) 0.32041(19) 0.0232(9) Uani 1 1 d .
C13 C 0.3913(3) -0.1943(4) 0.2351(2) 0.0272(10) Uani 1 1 d .
H13 H 0.4569 -0.2130 0.2268 0.033 Uiso 1 1 calc R
C16 C 0.1914(3) -0.1318(4) 0.25855(19) 0.0231(9) Uani 1 1 d .
H16 H 0.1258 -0.1106 0.2658 0.028 Uiso 1 1 calc R
C14 C 0.3165(3) -0.2637(4) 0.2048(2) 0.0269(10) Uani 1 1 d .
H14 H 0.3324 -0.3322 0.1762 0.032 Uiso 1 1 calc R
C15 C 0.2186(3) -0.2344(4) 0.2159(2) 0.0266(10) Uani 1 1 d .
H15 H 0.1703 -0.2834 0.1948 0.032 Uiso 1 1 calc R
C17 C 0.0858(3) 0.0885(4) 0.34556(19) 0.0241(9) Uani 1 1 d .

loop_
_atom_site_aniso_label
_atom_site_aniso_U_11
_atom_site_aniso_U_22
_atom_site_aniso_U_33
_atom_site_aniso_U_23
_atom_site_aniso_U_13
_atom_site_aniso_U_12
S1 0.0258(6) 0.0290(6) 0.0199(6) -0.0015(4) 0.0010(4) 0.0013(4)
B1 0.024(3) 0.026(2) 0.020(2) 0.001(2) -0.001(2) -0.004(2)
F1 0.0274(13) 0.0363(13) 0.0216(13) -0.0008(11) -0.0013(10) 0.0022(10)
F2 0.0325(14) 0.0307(14) 0.0243(13) -0.0006(11) 0.0031(11) -0.0055(10)
N1 0.026(2) 0.0240(18) 0.0177(18) 0.0002(14) 0.0006(15) -0.0016(14)
N2 0.0235(18) 0.0282(18) 0.0165(18) -0.0012(15) -0.0010(14) 0.0009(15)
N3 0.028(2) 0.034(2) 0.026(2) 0.0008(16) -0.0003(17) 0.0010(16)
O1 0.0223(17) 0.0362(18) 0.0269(17) -0.0041(14) 0.0009(13) -0.0003(12)
C1 0.029(2) 0.024(2) 0.017(2) 0.0043(18) -0.0022(18) 0.0011(17)
C2 0.030(2) 0.031(2) 0.022(2) 0.0009(19) -0.0034(19) -0.0005(18)
C3 0.040(3) 0.030(2) 0.021(2) -0.0003(19) -0.006(2) -0.005(2)
C4 0.040(3) 0.029(2) 0.022(2) -0.0040(19) 0.001(2) 0.005(2)
C5 0.034(2) 0.032(2) 0.019(2) -0.0023(19) 0.000(2) 0.0071(19)
C6 0.031(2) 0.024(2) 0.018(2) 0.0041(18) -0.0021(18) 0.0001(18)
C7 0.031(3) 0.023(2) 0.020(2) 0.0038(18) -0.0017(18) -0.0001(18)
C8 0.024(2) 0.023(2) 0.020(2) 0.0007(17) -0.0028(17) -0.0013(17)
C9 0.024(2) 0.022(2) 0.019(2) 0.0063(17) 0.0013(17) 0.0008(17)
C10 0.028(2) 0.023(2) 0.014(2) 0.0053(17) 0.0009(17) 0.0005(17)
C11 0.033(2) 0.027(2) 0.020(2) 0.0048(18) -0.0023(18) -0.0013(18)
C12 0.028(2) 0.023(2) 0.019(2) 0.0030(17) 0.0017(19) 0.0012(17)
C13 0.026(2) 0.032(2) 0.023(2) 0.0032(19) 0.0041(19) 0.0001(18)
C16 0.024(2) 0.026(2) 0.020(2) 0.0047(18) 0.0028(18) 0.0031(17)
C14 0.035(3) 0.029(2) 0.016(2) -0.0025(18) -0.0006(19) 0.0030(19)
C15 0.031(2) 0.031(2) 0.018(2) 0.0020(19) -0.0020(19) -0.0011(18)
C17 0.028(2) 0.022(2) 0.023(2) 0.0016(17) 0.0092(19) 0.0007(18)

loop_
_atom_type_symbol
_atom_type_description
_atom_type_scat_dispersion_real
_atom_type_scat_dispersion_imag
_atom_type_scat_source
C C 0.0033 0.0016 'International Tables Vol C Tables 4.2.6.8 and 6.1.1.4'
H H 0.0000 0.0000 'International Tables Vol C Tables 4.2.6.8 and 6.1.1.4'
O O 0.0106 0.0060 'International Tables Vol C Tables 4.2.6.8 and 6.1.1.4'
N N 0.0061 0.0033 'International Tables Vol C Tables 4.2.6.8 and 6.1.1.4'
B B 0.0013 0.0007 'International Tables Vol C Tables 4.2.6.8 and 6.1.1.4'
F F 0.0171 0.0103 'International Tables Vol C Tables 4.2.6.8 and 6.1.1.4'
S S 0.1246 0.1234 'International Tables Vol C Tables 4.2.6.8 and 6.1.1.4'

loop_
_geom_angle_atom_site_label_1
_geom_angle_atom_site_label_2
_geom_angle_atom_site_label_3
_geom_angle
C7 S1 C6 89.5(2)
F2 B1 F1 109.4(3)
F2 B1 N2 112.3(4)
F1 B1 N2 111.1(3)
F2 B1 N1 108.9(3)
F1 B1 N1 109.3(3)
N2 B1 N1 105.7(3)
C7 N1 C1 111.5(3)
C7 N1 B1 125.3(3)
C1 N1 B1 123.3(3)
C9 N2 C12 110.6(3)
C9 N2 B1 126.3(3)
C12 N2 B1 123.1(3)
C2 C1 C6 121.0(4)
C2 C1 N1 126.6(4)
C6 C1 N1 112.3(3)
C3 C2 C1 117.5(4)
C3 C2 H2 121.2
C1 C2 H2 121.2
C2 C3 C4 121.4(4)
C2 C3 H3 119.3
C4 C3 H3 119.3
C5 C4 C3 121.0(4)
C5 C4 H4 119.5
C3 C4 H4 119.5
C4 C5 C6 118.0(4)
C4 C5 H5 121.0
C6 C5 H5 121.0
C5 C6 C1 121.0(4)
C5 C6 S1 127.9(3)
C1 C6 S1 111.1(3)
N1 C7 C8 121.8(4)
N1 C7 S1 115.6(3)
C8 C7 S1 122.7(3)
C9 C8 C17 123.9(4)
C9 C8 C7 119.0(4)
C17 C8 C7 117.1(4)
N2 C9 C8 121.8(4)
N2 C9 C10 108.9(3)
C8 C9 C10 129.3(4)
C16 C10 C11 121.7(4)
C16 C10 C9 131.7(4)
C11 C10 C9 106.6(3)
C10 C11 C13 121.6(4)
C10 C11 C12 108.9(4)
C13 C11 C12 129.6(4)
O1 C12 N2 124.6(4)
O1 C12 C11 130.4(4)
N2 C12 C11 105.0(3)
C14 C13 C11 116.7(4)
C14 C13 H13 121.6
C11 C13 H13 121.6
C10 C16 C15 117.1(4)
C10 C16 H16 121.4
C15 C16 H16 121.4
C13 C14 C15 121.9(4)
C13 C14 H14 119.0
C15 C14 H14 119.0
C14 C15 C16 120.9(4)
C14 C15 H15 119.5
C16 C15 H15 119.5
N3 C17 C8 175.5(4)

loop_
_geom_bond_atom_site_label_1
_geom_bond_atom_site_label_2
_geom_bond_distance
S1 C7 1.712(4)
S1 C6 1.737(4)
B1 F2 1.374(5)
B1 F1 1.394(5)
B1 N2 1.544(6)
B1 N1 1.576(6)
N1 C7 1.324(5)
N1 C1 1.415(5)
N2 C9 1.361(5)
N2 C12 1.428(5)
N3 C17 1.148(5)
O1 C12 1.197(4)
C1 C2 1.386(5)
C1 C6 1.394(6)
C2 C3 1.378(6)
C2 H2 0.9300
C3 C4 1.402(6)
C3 H3 0.9300
C4 C5 1.367(6)
C4 H4 0.9300
C5 C6 1.392(6)
C5 H5 0.9300
C7 C8 1.449(6)
C8 C9 1.368(5)
C8 C17 1.434(6)
C9 C10 1.485(6)
C10 C16 1.374(5)
C10 C11 1.386(6)
C11 C13 1.391(6)
C11 C12 1.496(6)
C13 C14 1.383(6)
C13 H13 0.9300
C16 C15 1.401(6)
C16 H16 0.9300
C14 C15 1.385(6)
C14 H14 0.9300
C15 H15 0.9300
